data_7201952
loop_
_publ_author_name
'Broker, Grant A.'
'Bettens, Ryan P. A.'
'Tiekink, Edward R. T.'

_publ_section_title
;
 Co-crystallisation of 2,2&#x2032;-dithiodibenzoic acid with the
 isomeric n-pyridinealdazines, n = 2, 3 and 4: supramolecular polymers
 and the influence of steric factors upon aggregation patterns
;
_journal_issue 7
_journal_name_full CrystEngComm
_journal_page_first 879
_journal_paper_doi 10.1039/b800797g
_journal_volume 10
_journal_year 2008
_chemical_formula_moiety 'C14 H10 O4 S2, C12 H10 N4, C H2 Cl2'
_chemical_formula_sum 'C27 H22 Cl2 N4 O4 S2'
_chemical_formula_weight 601.53
_chemical_name_systematic
;
?
;
_space_group_IT_number 56
_symmetry_cell_setting orthorhombic
_symmetry_space_group_name_Hall '-P 2ab 2ac'
_symmetry_space_group_name_H-M 'P c c n'
_atom_sites_solution_hydrogens geom
_atom_sites_solution_primary direct
_atom_sites_solution_secondary difmap
_audit_creation_method SHELXL-97
_cell_angle_alpha 90
_cell_angle_beta 90
_cell_angle_gamma 90
_cell_formula_units_Z 4
_cell_length_a 27.672(6)
_cell_length_b 5.0086(10)
_cell_length_c 19.107(4)
_cell_measurement_reflns_used 1838
_cell_measurement_temperature 153(2)
_cell_measurement_theta_max 30.1
_cell_measurement_theta_min 2.6
_cell_volume 2648.2(10)
_computing_cell_refinement CrystalClear
_computing_data_collection 'CrystalClear (Rigaku, 2005)'
_computing_data_reduction CrystalClear
_computing_molecular_graphics 'ORTEPII (Johnson, 1976) & DIAMOND (Crystal Impact, 2006)'
_computing_publication_material SHELXL97
_computing_structure_refinement 'SHELXL97 (Sheldrick, 1997)'
_computing_structure_solution 'SHELXS97 (Sheldrick, 1997)'
_diffrn_ambient_temperature 153(2)
_diffrn_measured_fraction_theta_full 0.998
_diffrn_measured_fraction_theta_max 0.998
_diffrn_measurement_device_type AFC12\K/SATURN724
_diffrn_measurement_method \w
_diffrn_radiation_monochromator graphite
_diffrn_radiation_source 'fine-focus sealed tube'
_diffrn_radiation_type MoK\a
_diffrn_radiation_wavelength 0.71073
_diffrn_reflns_av_R_equivalents 0.029
_diffrn_reflns_av_sigmaI/netI 0.019
_diffrn_reflns_limit_h_max 32
_diffrn_reflns_limit_h_min -28
_diffrn_reflns_limit_k_max 4
_diffrn_reflns_limit_k_min -5
_diffrn_reflns_limit_l_max 22
_diffrn_reflns_limit_l_min -22
_diffrn_reflns_number 9389
_diffrn_reflns_theta_full 25.0
_diffrn_reflns_theta_max 25.0
_diffrn_reflns_theta_min 2.6
_diffrn_standards_decay_% '< 1'
_diffrn_standards_interval_count 0
_diffrn_standards_number 0
_exptl_absorpt_coefficient_mu 0.446
_exptl_absorpt_correction_T_max 1
_exptl_absorpt_correction_T_min 0.863
_exptl_absorpt_correction_type multi-scan
_exptl_absorpt_process_details 'ABSCOR (Higashi, 1995)'
_exptl_crystal_colour pale-yellow
_exptl_crystal_density_diffrn 1.509
_exptl_crystal_density_method 'not measured'
_exptl_crystal_description block
_exptl_crystal_F_000 1240
_exptl_crystal_size_max 0.46
_exptl_crystal_size_mid 0.30
_exptl_crystal_size_min 0.20
_refine_diff_density_max 0.77
_refine_diff_density_min -1.17
_refine_diff_density_rms 0.091
_refine_ls_extinction_method none
_refine_ls_goodness_of_fit_ref 1.16
_refine_ls_hydrogen_treatment constr
_refine_ls_matrix_type full
_refine_ls_number_parameters 180
_refine_ls_number_reflns 2326
_refine_ls_number_restraints 1
_refine_ls_restrained_S_all 1.16
_refine_ls_R_factor_all 0.077
_refine_ls_R_factor_gt 0.072
_refine_ls_shift/su_max <0.001
_refine_ls_shift/su_mean 0.000
_refine_ls_structure_factor_coef Fsqd
_refine_ls_weighting_details 'calc w=1/[\s^2^(Fo^2^)+(0.0823P)^2^+9.171P] where P=(Fo^2^+2Fc^2^)/3'
_refine_ls_weighting_scheme calc
_refine_ls_wR_factor_gt 0.187
_refine_ls_wR_factor_ref 0.191
_reflns_number_gt 2173
_reflns_number_total 2326
_reflns_threshold_expression I>2\s(I)
_cod_data_source_file b800797g.txt
_cod_data_source_block 4-PA
_cod_original_sg_symbol_Hall '-P 2ab 2ac '
_cod_database_code 7201952

loop_
_symmetry_equiv_pos_as_xyz
'x, y, z'
'-x+1/2, -y+1/2, z'
'x+1/2, -y, -z+1/2'
'-x, y+1/2, -z+1/2'
'-x, -y, -z'
'x-1/2, y-1/2, -z'
'-x-1/2, y, z-1/2'
'x, -y-1/2, z-1/2'

loop_
_atom_site_label
_atom_site_type_symbol
_atom_site_fract_x
_atom_site_fract_y
_atom_site_fract_z
_atom_site_U_iso_or_equiv
_atom_site_adp_type
_atom_site_occupancy
_atom_site_symmetry_multiplicity
_atom_site_calc_flag
_atom_site_refinement_flags
_atom_site_disorder_assembly
_atom_site_disorder_group
S1 S 0.27345(3) -0.5926(2) 0.25605(5) 0.0240(3) Uani 1 1 d . . .
O1 O 0.41367(10) -0.1992(6) 0.22815(15) 0.0286(7) Uani 1 1 d D . .
H1O H 0.4192 -0.0737 0.2562 0.043 Uiso 1 1 d D . .
O2 O 0.34111(9) -0.2263(6) 0.27873(14) 0.0249(6) Uani 1 1 d . . .
N1 N 0.43114(11) 0.1831(6) 0.31782(16) 0.0232(7) Uani 1 1 d . . .
N2 N 0.50009(12) 0.9001(7) 0.47413(17) 0.0259(8) Uani 1 1 d . . .
C1 C 0.31642(13) -0.6686(7) 0.18926(18) 0.0189(8) Uani 1 1 d . . .
C2 C 0.35932(13) -0.5195(8) 0.18462(19) 0.0199(8) Uani 1 1 d . . .
C3 C 0.39237(13) -0.5780(8) 0.1318(2) 0.0235(8) Uani 1 1 d . . .
H3 H 0.4215 -0.4780 0.1285 0.028 Uiso 1 1 calc R . .
C4 C 0.38350(14) -0.7789(9) 0.0841(2) 0.0268(9) Uani 1 1 d . . .
H4 H 0.4063 -0.8165 0.0482 0.032 Uiso 1 1 calc R . .
C5 C 0.34152(14) -0.9245(9) 0.0887(2) 0.0271(9) Uani 1 1 d . . .
H5 H 0.3354 -1.0639 0.0562 0.033 Uiso 1 1 calc R . .
C6 C 0.30783(14) -0.8685(8) 0.1410(2) 0.0237(8) Uani 1 1 d . . .
H6 H 0.2787 -0.9687 0.1435 0.028 Uiso 1 1 calc R . .
C7 C 0.36985(13) -0.3013(8) 0.23490(19) 0.0208(8) Uani 1 1 d . . .
C8 C 0.39590(14) 0.2835(8) 0.3575(2) 0.0243(9) Uani 1 1 d . . .
H8 H 0.3643 0.2113 0.3533 0.029 Uiso 1 1 calc R . .
C9 C 0.40364(14) 0.4887(8) 0.4045(2) 0.0231(8) Uani 1 1 d . . .
H9 H 0.3776 0.5575 0.4315 0.028 Uiso 1 1 calc R . .
C10 C 0.44978(14) 0.5931(8) 0.41194(19) 0.0214(8) Uani 1 1 d . . .
C11 C 0.48652(13) 0.4879(8) 0.3707(2) 0.0223(8) Uani 1 1 d . . .
H11 H 0.5186 0.5546 0.3742 0.027 Uiso 1 1 calc R . .
C12 C 0.47562(14) 0.2854(8) 0.3246(2) 0.0249(9) Uani 1 1 d . . .
H12 H 0.5008 0.2149 0.2963 0.030 Uiso 1 1 calc R . .
C13 C 0.45809(14) 0.8056(8) 0.46319(19) 0.0229(8) Uani 1 1 d . . .
H13 H 0.4315 0.8746 0.4889 0.028 Uiso 1 1 calc R . .
C14 C 0.7500 0.2500 0.5836(6) 0.168(9) Uani 1 2 d S . .
H14A H 0.7701 0.1357 0.6142 0.202 Uiso 0.50 1 calc PR . .
H14B H 0.7299 0.3643 0.6142 0.202 Uiso 0.50 1 calc PR . .
Cl1 Cl 0.71244(12) 0.0479(6) 0.53450(15) 0.1323(12) Uani 1 1 d . . .

loop_
_atom_site_aniso_label
_atom_site_aniso_U_11
_atom_site_aniso_U_22
_atom_site_aniso_U_33
_atom_site_aniso_U_23
_atom_site_aniso_U_13
_atom_site_aniso_U_12
S1 0.0199(5) 0.0259(6) 0.0262(5) -0.0045(4) 0.0022(4) -0.0041(4)
O1 0.0220(14) 0.0307(17) 0.0330(16) -0.0099(13) 0.0012(12) -0.0093(12)
O2 0.0214(13) 0.0280(15) 0.0251(14) -0.0063(12) 0.0012(11) -0.0027(12)
N1 0.0253(17) 0.0227(18) 0.0217(16) 0.0002(13) -0.0037(13) -0.0033(13)
N2 0.0283(17) 0.0263(18) 0.0231(16) -0.0051(14) -0.0015(14) -0.0030(15)
C1 0.0167(17) 0.0197(19) 0.0201(17) 0.0010(15) -0.0015(14) 0.0038(14)
C2 0.0201(18) 0.0200(19) 0.0195(18) 0.0013(15) -0.0050(14) 0.0016(15)
C3 0.0199(18) 0.026(2) 0.0247(19) 0.0003(16) 0.0008(15) -0.0022(16)
C4 0.027(2) 0.031(2) 0.0224(19) -0.0042(17) 0.0026(16) 0.0022(18)
C5 0.029(2) 0.028(2) 0.024(2) -0.0069(17) -0.0032(16) 0.0007(17)
C6 0.0219(19) 0.024(2) 0.0255(19) -0.0021(16) -0.0031(15) -0.0020(16)
C7 0.0207(18) 0.022(2) 0.0201(18) 0.0035(15) -0.0038(15) 0.0005(15)
C8 0.0206(18) 0.028(2) 0.0242(19) 0.0020(17) -0.0034(15) -0.0049(16)
C9 0.0206(18) 0.025(2) 0.0236(19) -0.0001(16) 0.0006(15) -0.0008(16)
C10 0.0262(19) 0.022(2) 0.0158(17) 0.0034(15) -0.0018(14) 0.0003(16)
C11 0.0192(17) 0.025(2) 0.0225(18) -0.0005(16) -0.0016(14) -0.0055(16)
C12 0.0226(19) 0.029(2) 0.0235(19) -0.0031(17) 0.0006(15) -0.0017(17)
C13 0.0260(19) 0.024(2) 0.0186(18) -0.0007(16) 0.0003(15) -0.0001(16)
C14 0.213(18) 0.26(2) 0.036(6) 0.000 0.000 0.092(19)
Cl1 0.186(3) 0.1033(19) 0.1072(19) 0.0312(16) 0.0320(19) 0.066(2)

loop_
_atom_type_symbol
_atom_type_description
_atom_type_scat_dispersion_real
_atom_type_scat_dispersion_imag
_atom_type_scat_source
C C 0.0033 0.0016 'International Tables Vol C Tables 4.2.6.8 and 6.1.1.4'
H H 0.0000 0.0000 'International Tables Vol C Tables 4.2.6.8 and 6.1.1.4'
N N 0.0061 0.0033 'International Tables Vol C Tables 4.2.6.8 and 6.1.1.4'
O O 0.0106 0.0060 'International Tables Vol C Tables 4.2.6.8 and 6.1.1.4'
S S 0.1246 0.1234 'International Tables Vol C Tables 4.2.6.8 and 6.1.1.4'
Cl Cl 0.1484 0.1585 'International Tables Vol C Tables 4.2.6.8 and 6.1.1.4'

loop_
_geom_angle_atom_site_label_1
_geom_angle_atom_site_label_2
_geom_angle_atom_site_label_3
_geom_angle
_geom_angle_site_symmetry_1
_geom_angle_site_symmetry_3
_geom_angle_publ_flag
C1 S1 S1 105.00(13) . 2_535 ?
C7 O1 H1O 113.2 . . ?
C8 N1 C12 118.2(3) . . ?
C13 N2 N2 112.1(4) . 5_676 ?
C6 C1 C2 119.2(3) . . ?
C6 C1 S1 121.1(3) . . ?
C2 C1 S1 119.6(3) . . ?
C3 C2 C1 119.2(3) . . ?
C3 C2 C7 119.7(3) . . ?
C1 C2 C7 121.1(3) . . ?
C4 C3 C2 121.0(4) . . ?
C4 C3 H3 119.5 . . ?
C2 C3 H3 119.5 . . ?
C5 C4 C3 119.7(4) . . ?
C5 C4 H4 120.2 . . ?
C3 C4 H4 120.2 . . ?
C4 C5 C6 120.3(4) . . ?
C4 C5 H5 119.8 . . ?
C6 C5 H5 119.8 . . ?
C1 C6 C5 120.5(4) . . ?
C1 C6 H6 119.7 . . ?
C5 C6 H6 119.7 . . ?
O2 C7 O1 123.2(4) . . ?
O2 C7 C2 123.1(3) . . ?
O1 C7 C2 113.7(3) . . ?
N1 C8 C9 122.5(3) . . ?
N1 C8 H8 118.8 . . ?
C9 C8 H8 118.8 . . ?
C8 C9 C10 119.3(4) . . ?
C8 C9 H9 120.4 . . ?
C10 C9 H9 120.4 . . ?
C9 C10 C11 118.2(4) . . ?
C9 C10 C13 119.1(3) . . ?
C11 C10 C13 122.7(3) . . ?
C12 C11 C10 118.8(3) . . ?
C12 C11 H11 120.6 . . ?
C10 C11 H11 120.6 . . ?
N1 C12 C11 123.0(4) . . ?
N1 C12 H12 118.5 . . ?
C11 C12 H12 118.5 . . ?
N2 C13 C10 121.6(4) . . ?
N2 C13 H13 119.2 . . ?
C10 C13 H13 119.2 . . ?
Cl1 C14 Cl1 114.3(7) . 2_655 ?
Cl1 C14 H14A 108.7 . . ?
Cl1 C14 H14A 108.7 2_655 . ?
Cl1 C14 H14B 108.7 . . ?
Cl1 C14 H14B 108.7 2_655 . ?
H14A C14 H14B 107.6 . . ?

loop_
_geom_bond_atom_site_label_1
_geom_bond_atom_site_label_2
_geom_bond_distance
_geom_bond_site_symmetry_2
_geom_bond_publ_flag
S1 C1 1.785(4) . ?
S1 S1 2.042(2) 2_535 ?
O1 C7 1.323(5) . ?
O1 H1O 0.8400 . ?
O2 C7 1.214(5) . ?
N1 C8 1.334(5) . ?
N1 C12 1.340(5) . ?
N2 C13 1.272(5) . ?
N2 N2 1.407(7) 5_676 ?
C1 C6 1.382(5) . ?
C1 C2 1.405(5) . ?
C2 C3 1.394(5) . ?
C2 C7 1.484(5) . ?
C3 C4 1.379(6) . ?
C3 H3 0.9500 . ?
C4 C5 1.374(6) . ?
C4 H4 0.9500 . ?
C5 C6 1.395(6) . ?
C5 H5 0.9500 . ?
C6 H6 0.9500 . ?
C8 C9 1.382(6) . ?
C8 H8 0.9500 . ?
C9 C10 1.387(5) . ?
C9 H9 0.9500 . ?
C10 C11 1.390(6) . ?
C10 C13 1.465(5) . ?
C11 C12 1.377(6) . ?
C11 H11 0.9500 . ?
C12 H12 0.9500 . ?
C13 H13 0.9500 . ?
C14 Cl1 1.727(7) . ?
C14 Cl1 1.727(7) 2_655 ?
C14 H14A 0.9900 . ?
C14 H14B 0.9900 . ?

loop_
_geom_torsion_atom_site_label_1
_geom_torsion_atom_site_label_2
_geom_torsion_atom_site_label_3
_geom_torsion_atom_site_label_4
_geom_torsion
_geom_torsion_site_symmetry_1
_geom_torsion_site_symmetry_2
_geom_torsion_site_symmetry_3
_geom_torsion_site_symmetry_4
_geom_torsion_publ_flag
S1 S1 C1 C6 13.9(3) 2_535 . . . ?
S1 S1 C1 C2 -167.4(3) 2_535 . . . ?
C6 C1 C2 C3 -0.5(5) . . . . ?
S1 C1 C2 C3 -179.2(3) . . . . ?
C6 C1 C2 C7 179.4(3) . . . . ?
S1 C1 C2 C7 0.7(5) . . . . ?
C1 C2 C3 C4 0.2(6) . . . . ?
C7 C2 C3 C4 -179.7(4) . . . . ?
C2 C3 C4 C5 -0.2(6) . . . . ?
C3 C4 C5 C6 0.5(6) . . . . ?
C2 C1 C6 C5 0.8(6) . . . . ?
S1 C1 C6 C5 179.5(3) . . . . ?
C4 C5 C6 C1 -0.8(6) . . . . ?
C3 C2 C7 O2 174.2(4) . . . . ?
C1 C2 C7 O2 -5.7(6) . . . . ?
C3 C2 C7 O1 -6.8(5) . . . . ?
C1 C2 C7 O1 173.3(3) . . . . ?
C12 N1 C8 C9 0.5(6) . . . . ?
N1 C8 C9 C10 -0.9(6) . . . . ?
C8 C9 C10 C11 0.7(6) . . . . ?
C8 C9 C10 C13 -178.4(4) . . . . ?
C9 C10 C11 C12 -0.1(6) . . . . ?
C13 C10 C11 C12 179.0(4) . . . . ?
C8 N1 C12 C11 0.2(6) . . . . ?
C10 C11 C12 N1 -0.4(6) . . . . ?
N2 N2 C13 C10 -179.4(4) 5_676 . . . ?
C9 C10 C13 N2 176.9(4) . . . . ?
C11 C10 C13 N2 -2.2(6) . . . . ?
